data_2234372
loop_
_publ_author_name
'Zheng, Chang-Ge'
'Zhang, Peng'
'Li, Ping'
'Zhang, Pei-Pei'

_publ_section_title
;
 <i>catena</i>-Poly[[diaquabis(1<i>H</i>-imidazole-\k<i>N</i>^3^)cobalt(II)]-\m-2,3,5,6-tetrachloroterephthalato-\k^2^<i>O</i>^1^:<i>O</i>^4^]
;
_journal_coeditor_code RK2332
_journal_issue 4
_journal_name_full 'Acta Crystallographica Section E'
_journal_page_first m368
_journal_paper_doi 10.1107/S1600536812005429
_journal_volume 68
_journal_year 2012
_chemical_formula_iupac '[Co (C8 Cl4 O4) (C3 H4 N2)2 (H2 O)2]'
_chemical_formula_moiety 'C14 H12 Cl4 Co N4 O6'
_chemical_formula_sum 'C14 H12 Cl4 Co N4 O6'
_chemical_formula_weight 533.01
_chemical_name_systematic
;
<i>catena</i>-Poly[[diaquabis(1<i>H</i>-imidazole-\k<i>N</i>^3^)cobalt(II)]-
\m-2,3,5,6-tetrachloroterephthalato-\k^2^<i>O</i>^1^:<i>O</i>^4^]
;
_space_group_IT_number 15
_symmetry_cell_setting monoclinic
_symmetry_space_group_name_Hall '-C 2yc'
_symmetry_space_group_name_H-M 'C 1 2/c 1'
_atom_sites_solution_hydrogens geom
_atom_sites_solution_primary direct
_atom_sites_solution_secondary difmap
_cell_angle_alpha 90.00
_cell_angle_beta 120.76(3)
_cell_angle_gamma 90.00
_cell_formula_units_Z 4
_cell_length_a 18.646(4)
_cell_length_b 12.068(2)
_cell_length_c 10.741(2)
_cell_measurement_temperature 295(2)
_cell_volume 2076.9(9)
_computing_cell_refinement '<i>SAINT</i> (Bruker, 2005)'
_computing_data_collection '<i>APEX2</i> (Bruker, 2005)'
_computing_data_reduction '<i>SAINT</i> (Bruker, 2005)'
_computing_molecular_graphics '<i>PLATON</i> (Spek, 2009)'
_computing_publication_material '<i>SHELXL97</i> (Sheldrick, 2008)'
_computing_structure_refinement '<i>SHELXL97</i> (Sheldrick, 2008)'
_computing_structure_solution '<i>SHELXS97</i> (Sheldrick, 2008)'
_diffrn_ambient_temperature 295(2)
_diffrn_measured_fraction_theta_full 0.986
_diffrn_measured_fraction_theta_max 0.986
_diffrn_measurement_device_type 'Bruker SMART APEXII CCD'
_diffrn_measurement_method '\f and \w scans'
_diffrn_radiation_monochromator graphite
_diffrn_radiation_source 'fine-focus sealed tube'
_diffrn_radiation_type MoK\a
_diffrn_radiation_wavelength 0.71073
_diffrn_reflns_av_R_equivalents 0.0223
_diffrn_reflns_av_sigmaI/netI 0.0298
_diffrn_reflns_limit_h_max 24
_diffrn_reflns_limit_h_min -18
_diffrn_reflns_limit_k_max 15
_diffrn_reflns_limit_k_min -12
_diffrn_reflns_limit_l_max 11
_diffrn_reflns_limit_l_min -13
_diffrn_reflns_number 6189
_diffrn_reflns_theta_full 27.48
_diffrn_reflns_theta_max 27.48
_diffrn_reflns_theta_min 3.38
_exptl_absorpt_coefficient_mu 1.380
_exptl_absorpt_correction_T_max 1.000
_exptl_absorpt_correction_T_min 0.6773
_exptl_absorpt_correction_type multi-scan
_exptl_absorpt_process_details '(<i>SADABS</i>; Sheldrick, 1996)'
_exptl_crystal_colour pink
_exptl_crystal_density_diffrn 1.705
_exptl_crystal_density_method 'not measured'
_exptl_crystal_description Block
_exptl_crystal_F_000 1068
_exptl_crystal_size_max 0.58
_exptl_crystal_size_mid 0.52
_exptl_crystal_size_min 0.31
_refine_diff_density_max 0.272
_refine_diff_density_min -0.288
_refine_ls_extinction_method none
_refine_ls_goodness_of_fit_ref 1.058
_refine_ls_hydrogen_treatment constr
_refine_ls_matrix_type full
_refine_ls_number_parameters 133
_refine_ls_number_reflns 2342
_refine_ls_number_restraints 0
_refine_ls_restrained_S_all 1.058
_refine_ls_R_factor_all 0.0439
_refine_ls_R_factor_gt 0.0321
_refine_ls_shift/su_max 0.000
_refine_ls_shift/su_mean 0.000
_refine_ls_structure_factor_coef Fsqd
_refine_ls_weighting_details 'calc w=1/[\s^2^(Fo^2^)+(0.0410P)^2^+0.2172P] where P=(Fo^2^+2Fc^2^)/3'
_refine_ls_weighting_scheme calc
_refine_ls_wR_factor_gt 0.0725
_refine_ls_wR_factor_ref 0.0781
_reflns_number_gt 1959
_reflns_number_total 2342
_reflns_threshold_expression >2\s(I)
_cod_data_source_file rk2332.cif
_cod_data_source_block I
_cod_original_sg_symbol_H-M 'C 2/c'
_cod_database_code 2234372
_cod_database_fobs_code 2234372

loop_
_symmetry_equiv_pos_as_xyz
'x, y, z'
'-x, y, -z+1/2'
'x+1/2, y+1/2, z'
'-x+1/2, y+1/2, -z+1/2'
'-x, -y, -z'
'x, -y, z-1/2'
'-x+1/2, -y+1/2, -z'
'x+1/2, -y+1/2, z-1/2'

loop_
_atom_site_type_symbol
_atom_site_label
_atom_site_fract_x
_atom_site_fract_y
_atom_site_fract_z
_atom_site_U_iso_or_equiv
_atom_site_adp_type
_atom_site_calc_flag
_atom_site_refinement_flags
_atom_site_occupancy
Co Co1 0.5000 0.5000 0.5000 0.01850(11) Uani d S 1
Cl Cl1 0.40036(3) 0.13509(5) 0.26222(6) 0.04701(19) Uani d . 1
Cl Cl2 0.29749(4) 0.00958(5) -0.03453(6) 0.04412(17) Uani d . 1
O O1 0.40828(7) 0.41632(11) 0.30419(12) 0.0236(3) Uani d . 1
O O2 0.31637(9) 0.35243(14) 0.36131(15) 0.0414(4) Uani d . 1
O O3 0.58228(8) 0.50886(12) 0.42281(15) 0.0323(4) Uani d . 1
H H3A 0.5784 0.4877 0.3441 0.048 Uiso d R 1
H H3B 0.6151 0.5642 0.4520 0.048 Uiso d R 1
N N1 0.44543(10) 0.65072(14) 0.40112(17) 0.0268(4) Uani d . 1
C C1 0.34446(11) 0.36395(17) 0.27926(18) 0.0229(4) Uani d . 1
C C2 0.29635(11) 0.30562(17) 0.13275(19) 0.0234(4) Uani d . 1
C C3 0.31676(11) 0.19887(17) 0.11602(19) 0.0263(4) Uani d . 1
C C4 0.27131(11) 0.14324(17) -0.0150(2) 0.0251(4) Uani d . 1
C C5 0.48095(13) 0.7461(2) 0.3896(3) 0.0399(6) Uani d . 1
H H5A 0.5380 0.7575 0.4302 0.048 Uiso calc R 1
C C6 0.42110(16) 0.8213(2) 0.3105(3) 0.0496(6) Uani d . 1
H H6A 0.4289 0.8929 0.2873 0.060 Uiso calc R 1
N N2 0.34743(11) 0.77162(18) 0.27174(19) 0.0414(5) Uani d . 1
H H2B 0.2986 0.8004 0.2202 0.050 Uiso calc R 1
C C8 0.36442(13) 0.6702(2) 0.3279(2) 0.0365(5) Uani d . 1
H H8A 0.3242 0.6193 0.3170 0.044 Uiso calc R 1

loop_
_atom_site_aniso_label
_atom_site_aniso_U_11
_atom_site_aniso_U_22
_atom_site_aniso_U_33
_atom_site_aniso_U_12
_atom_site_aniso_U_13
_atom_site_aniso_U_23
Co1 0.01555(17) 0.0220(2) 0.01592(18) -0.00026(13) 0.00661(14) -0.00168(13)
Cl1 0.0432(3) 0.0393(4) 0.0280(3) 0.0089(3) -0.0038(2) -0.0019(2)
Cl2 0.0459(3) 0.0311(3) 0.0362(3) 0.0067(2) 0.0072(3) -0.0097(2)
O1 0.0224(6) 0.0281(8) 0.0176(6) -0.0059(5) 0.0083(5) -0.0036(5)
O2 0.0381(8) 0.0619(12) 0.0288(7) -0.0277(8) 0.0205(7) -0.0187(7)
O3 0.0289(7) 0.0455(10) 0.0293(7) -0.0142(6) 0.0197(6) -0.0163(6)
N1 0.0234(8) 0.0259(10) 0.0250(8) 0.0028(7) 0.0080(7) -0.0005(7)
C1 0.0210(9) 0.0259(11) 0.0168(8) -0.0047(7) 0.0061(7) -0.0045(8)
C2 0.0218(9) 0.0279(12) 0.0198(9) -0.0065(8) 0.0100(7) -0.0037(8)
C3 0.0218(9) 0.0300(12) 0.0197(9) -0.0023(8) 0.0052(7) 0.0000(8)
C4 0.0258(9) 0.0213(11) 0.0250(9) -0.0028(8) 0.0108(8) -0.0048(8)
C5 0.0316(11) 0.0337(14) 0.0441(13) 0.0009(10) 0.0118(10) 0.0090(11)
C6 0.0520(15) 0.0357(15) 0.0581(16) 0.0068(12) 0.0260(13) 0.0156(12)
N2 0.0379(10) 0.0451(13) 0.0390(10) 0.0214(9) 0.0179(9) 0.0111(9)
C8 0.0286(10) 0.0378(14) 0.0400(12) 0.0074(9) 0.0153(10) 0.0035(10)

loop_
_atom_type_symbol
_atom_type_description
_atom_type_scat_dispersion_real
_atom_type_scat_dispersion_imag
_atom_type_scat_source
C C 0.0033 0.0016 'International Tables Vol C Tables 4.2.6.8 and 6.1.1.4'
H H 0.0000 0.0000 'International Tables Vol C Tables 4.2.6.8 and 6.1.1.4'
Cl Cl 0.1484 0.1585 'International Tables Vol C Tables 4.2.6.8 and 6.1.1.4'
Co Co 0.3494 0.9721 'International Tables Vol C Tables 4.2.6.8 and 6.1.1.4'
N N 0.0061 0.0033 'International Tables Vol C Tables 4.2.6.8 and 6.1.1.4'
O O 0.0106 0.0060 'International Tables Vol C Tables 4.2.6.8 and 6.1.1.4'

loop_
_geom_angle_atom_site_label_1
_geom_angle_atom_site_label_2
_geom_angle_atom_site_label_3
_geom_angle_site_symmetry_1
_geom_angle_site_symmetry_3
_geom_angle
O3 Co1 O3 . 5_666 180.0
O3 Co1 N1 . . 91.11(6)
O3 Co1 N1 5_666 . 88.89(6)
O3 Co1 N1 . 5_666 88.89(6)
O3 Co1 N1 5_666 5_666 91.11(6)
N1 Co1 N1 . 5_666 180.0
O3 Co1 O1 . . 90.80(5)
O3 Co1 O1 5_666 . 89.20(5)
N1 Co1 O1 . . 88.56(6)
N1 Co1 O1 5_666 . 91.44(6)
O3 Co1 O1 . 5_666 89.20(5)
O3 Co1 O1 5_666 5_666 90.80(5)
N1 Co1 O1 . 5_666 91.44(6)
N1 Co1 O1 5_666 5_666 88.56(6)
O1 Co1 O1 . 5_666 180.0
C1 O1 Co1 . . 129.54(11)
Co1 O3 H3A . . 132.4
Co1 O3 H3B . . 115.5
H3A O3 H3B . . 106.4
C8 N1 C5 . . 104.86(19)
C8 N1 Co1 . . 124.72(16)
C5 N1 Co1 . . 130.35(14)
O2 C1 O1 . . 127.27(16)
O2 C1 C2 . . 116.16(16)
O1 C1 C2 . . 116.56(16)
C3 C2 C4 . 7 118.49(17)
C3 C2 C1 . . 120.55(16)
C4 C2 C1 7 . 120.89(18)
C2 C3 C4 . . 121.12(17)
C2 C3 Cl1 . . 118.56(14)
C4 C3 Cl1 . . 120.32(16)
C3 C4 C2 . 7 120.39(18)
C3 C4 Cl2 . . 120.67(15)
C2 C4 Cl2 7 . 118.94(14)
C6 C5 N1 . . 109.9(2)
C6 C5 H5A . . 125.0
N1 C5 H5A . . 125.0
C5 C6 N2 . . 106.1(2)
C5 C6 H6A . . 126.9
N2 C6 H6A . . 126.9
C8 N2 C6 . . 107.42(19)
C8 N2 H2B . . 126.3
C6 N2 H2B . . 126.3
N1 C8 N2 . . 111.7(2)
N1 C8 H8A . . 124.2
N2 C8 H8A . . 124.2

loop_
_geom_bond_atom_site_label_1
_geom_bond_atom_site_label_2
_geom_bond_site_symmetry_2
_geom_bond_distance
Co1 O3 . 2.0865(14)
Co1 O3 5_666 2.0865(14)
Co1 N1 . 2.0896(17)
Co1 N1 5_666 2.0896(17)
Co1 O1 . 2.1653(14)
Co1 O1 5_666 2.1653(14)
Cl1 C3 . 1.728(2)
Cl2 C4 . 1.729(2)
O1 C1 . 1.250(2)
O2 C1 . 1.242(2)
O3 H3A . 0.8500
O3 H3B . 0.8500
N1 C8 . 1.319(3)
N1 C5 . 1.365(3)
C1 C2 . 1.527(2)
C2 C3 . 1.381(3)
C2 C4 7 1.393(3)
C3 C4 . 1.389(3)
C4 C2 7 1.393(3)
C5 C6 . 1.350(3)
C5 H5A . 0.9300
C6 N2 . 1.355(3)
C6 H6A . 0.9300
N2 C8 . 1.329(3)
N2 H2B . 0.8600
C8 H8A . 0.9300

loop_
_geom_hbond_atom_site_label_D
_geom_hbond_atom_site_label_H
_geom_hbond_atom_site_label_A
_geom_hbond_site_symmetry_A
_geom_hbond_distance_DH
_geom_hbond_distance_HA
_geom_hbond_distance_DA
_geom_hbond_angle_DHA
O3 H3A O1 2_655 0.85 1.94 2.7681(19) 166.1
O3 H3B O2 5_666 0.85 2.01 2.696(2) 137.0
N2 H2B O2 4 0.86 1.96 2.803(2) 166.7

loop_
_geom_torsion_atom_site_label_1
_geom_torsion_atom_site_label_2
_geom_torsion_atom_site_label_3
_geom_torsion_atom_site_label_4
_geom_torsion_site_symmetry_1
_geom_torsion_site_symmetry_4
_geom_torsion
O3 Co1 O1 C1 . . 165.06(16)
O3 Co1 O1 C1 5_666 . -14.94(16)
N1 Co1 O1 C1 . . -103.85(17)
N1 Co1 O1 C1 5_666 . 76.15(17)
O3 Co1 N1 C8 . . 136.25(17)
O3 Co1 N1 C8 5_666 . -43.75(17)
O1 Co1 N1 C8 . . 45.49(17)
O1 Co1 N1 C8 5_666 . -134.51(17)
O3 Co1 N1 C5 . . -40.3(2)
O3 Co1 N1 C5 5_666 . 139.7(2)
O1 Co1 N1 C5 . . -131.0(2)
O1 Co1 N1 C5 5_666 . 49.0(2)
Co1 O1 C1 O2 . . 3.9(3)
Co1 O1 C1 C2 . . -174.82(12)
O2 C1 C2 C3 . . -90.6(2)
O1 C1 C2 C3 . . 88.3(2)
O2 C1 C2 C4 . 7 86.5(2)
O1 C1 C2 C4 . 7 -94.6(2)
C4 C2 C3 C4 7 . 0.1(3)
C1 C2 C3 C4 . . 177.30(18)
C4 C2 C3 Cl1 7 . -179.71(14)
C1 C2 C3 Cl1 . . -2.5(3)
C2 C3 C4 C2 . 7 -0.1(3)
Cl1 C3 C4 C2 . 7 179.71(15)
C2 C3 C4 Cl2 . . -179.99(15)
Cl1 C3 C4 Cl2 . . -0.1(3)
C8 N1 C5 C6 . . 0.2(3)
Co1 N1 C5 C6 . . 177.28(17)
N1 C5 C6 N2 . . -0.4(3)
C5 C6 N2 C8 . . 0.4(3)
C5 N1 C8 N2 . . 0.0(3)
Co1 N1 C8 N2 . . -177.26(14)
C6 N2 C8 N1 . . -0.2(3)
